data_1508760
loop_
_publ_author_name
'Ma, Zhi-Xiong'
'He, Shuzhong'
'Song, Wangze'
'Hsung, Richard P.'

_publ_section_title
;
 \a-Aryl-substituted allenamides in an imino-Nazarov cyclization cascade
 catalyzed by Au(I).
;
_journal_issue 22
_journal_name_full 'Organic letters'
_journal_page_first 5736
_journal_page_last 5739
_journal_paper_doi 10.1021/ol302743k
_journal_volume 14
_journal_year 2012
_chemical_formula_moiety 'C21 H19 N O2 S'
_chemical_formula_sum 'C21 H19 N O2 S'
_chemical_formula_weight 349.43
_chemical_name_common 12122a
_chemical_name_systematic
; 
 ? 
;
_space_group_IT_number 14
_symmetry_cell_setting monoclinic
_symmetry_space_group_name_Hall '-P 2yn'
_symmetry_space_group_name_H-M 'P 1 21/n 1'
_atom_sites_solution_hydrogens geom
_atom_sites_solution_primary direct
_atom_sites_solution_secondary difmap
_audit_creation_method SHELXL-97
_cell_angle_alpha 90.00
_cell_angle_beta 97.501(1)
_cell_angle_gamma 90.00
_cell_formula_units_Z 4
_cell_length_a 12.9308(13)
_cell_length_b 9.8350(10)
_cell_length_c 13.9957(14)
_cell_measurement_reflns_used 2959
_cell_measurement_temperature 173(2)
_cell_measurement_theta_max 27.24
_cell_measurement_theta_min 2.61
_cell_volume 1764.7(3)
_computing_cell_refinement 'Bruker SAINT'
_computing_data_collection 'Bruker APEX2'
_computing_data_reduction 'Bruker SAINT'
_computing_molecular_graphics 'Bruker SHELXTL'
_computing_publication_material 'Bruker SHELXTL'
_computing_structure_refinement 'SHELXL-97 (Sheldrick, 2008)'
_computing_structure_solution 'SHELXS-97 (Sheldrick, 2008)'
_diffrn_ambient_temperature 173(2)
_diffrn_measured_fraction_theta_full 0.998
_diffrn_measured_fraction_theta_max 0.998
_diffrn_measurement_device_type 'Bruker APEX-II CCD'
_diffrn_measurement_method '\f and \w scans'
_diffrn_radiation_monochromator graphite
_diffrn_radiation_source 'sealed tube'
_diffrn_radiation_type MoK\a
_diffrn_radiation_wavelength 0.71073
_diffrn_reflns_av_R_equivalents 0.0261
_diffrn_reflns_av_sigmaI/netI 0.0182
_diffrn_reflns_limit_h_max 16
_diffrn_reflns_limit_h_min -16
_diffrn_reflns_limit_k_max 12
_diffrn_reflns_limit_k_min 0
_diffrn_reflns_limit_l_max 18
_diffrn_reflns_limit_l_min 0
_diffrn_reflns_number 20309
_diffrn_reflns_theta_full 27.42
_diffrn_reflns_theta_max 27.42
_diffrn_reflns_theta_min 2.02
_exptl_absorpt_coefficient_mu 0.197
_exptl_absorpt_correction_T_max 0.9863
_exptl_absorpt_correction_T_min 0.9342
_exptl_absorpt_correction_type multi-scan
_exptl_absorpt_process_details 'SADABS (Sheldrick, 2008/1)'
_exptl_crystal_colour yellow
_exptl_crystal_density_diffrn 1.315
_exptl_crystal_density_method 'not measured'
_exptl_crystal_description Plate
_exptl_crystal_F_000 736
_exptl_crystal_size_max 0.35
_exptl_crystal_size_mid 0.15
_exptl_crystal_size_min 0.07
_refine_diff_density_max 0.241
_refine_diff_density_min -0.461
_refine_diff_density_rms 0.053
_refine_ls_extinction_method none
_refine_ls_goodness_of_fit_ref 1.036
_refine_ls_hydrogen_treatment constr
_refine_ls_matrix_type full
_refine_ls_number_parameters 229
_refine_ls_number_reflns 4009
_refine_ls_number_restraints 0
_refine_ls_restrained_S_all 1.036
_refine_ls_R_factor_all 0.0449
_refine_ls_R_factor_gt 0.0374
_refine_ls_shift/su_max 0.002
_refine_ls_shift/su_mean 0.000
_refine_ls_structure_factor_coef Fsqd
_refine_ls_weighting_details 'calc w=1/[\s^2^(Fo^2^)+(0.0551P)^2^+0.5920P] where P=(Fo^2^+2Fc^2^)/3'
_refine_ls_weighting_scheme calc
_refine_ls_wR_factor_gt 0.0985
_refine_ls_wR_factor_ref 0.1047
_reflns_number_gt 3414
_reflns_number_total 4009
_reflns_threshold_expression >2sigma(I)
_cod_data_source_file ol302743k_si_003.cif
_cod_data_source_block 12122a
_cod_depositor_comments
;
The following automatic conversions were performed:

'_symmetry_cell_setting' value 'Monoclinic' changed to 'monoclinic'
according to /home/saulius/struct/CIF-dictionaries/cif_core.dic
dictionary named 'cif_core.dic' version 2.4.2 from 2011-04-26.

Automatic conversion script
Id: cif_fix_values 1891 2012-01-12 08:04:46Z andrius 
;
_cod_original_sg_symbol_H-M P2(1)/n
_cod_database_code 1508760

loop_
_symmetry_equiv_pos_as_xyz
'x, y, z'
'-x+1/2, y+1/2, -z+1/2'
'-x, -y, -z'
'x-1/2, -y-1/2, z-1/2'

loop_
_atom_site_label
_atom_site_type_symbol
_atom_site_fract_x
_atom_site_fract_y
_atom_site_fract_z
_atom_site_U_iso_or_equiv
_atom_site_adp_type
_atom_site_occupancy
_atom_site_symmetry_multiplicity
_atom_site_calc_flag
_atom_site_refinement_flags
S1 S 0.67357(3) 0.62361(3) 0.39811(2) 0.02954(11) Uani 1 1 d .
O1 O 0.66600(9) 0.57832(11) 0.49419(7) 0.0403(3) Uani 1 1 d .
O2 O 0.75424(8) 0.71584(11) 0.38046(9) 0.0423(3) Uani 1 1 d .
N1 N 0.68991(9) 0.48719(11) 0.33436(8) 0.0275(2) Uani 1 1 d .
C1 C 0.63515(10) 0.36683(13) 0.35672(9) 0.0265(3) Uani 1 1 d .
C2 C 0.53652(11) 0.33592(16) 0.32358(11) 0.0349(3) Uani 1 1 d .
H2A H 0.4899 0.3930 0.2836 0.038(4) Uiso 1 1 calc R
C3 C 0.51017(12) 0.19830(16) 0.35860(12) 0.0389(3) Uani 1 1 d .
H3A H 0.4893 0.1357 0.3041 0.047 Uiso 1 1 calc R
H3B H 0.4532 0.2035 0.3993 0.047 Uiso 1 1 calc R
C4 C 0.61033(11) 0.15349(14) 0.41616(10) 0.0314(3) Uani 1 1 d .
C5 C 0.63379(13) 0.02958(15) 0.46381(11) 0.0384(3) Uani 1 1 d .
H5A H 0.5822 -0.0393 0.4630 0.046 Uiso 1 1 calc R
C6 C 0.73155(14) 0.00911(15) 0.51122(11) 0.0399(4) Uani 1 1 d .
H6A H 0.7477 -0.0750 0.5431 0.048 Uiso 1 1 calc R
C7 C 0.80955(12) 0.11068(14) 0.51401(10) 0.0333(3) Uani 1 1 d .
C8 C 0.78703(11) 0.23763(14) 0.46590(9) 0.0275(3) Uani 1 1 d .
C9 C 0.68445(10) 0.25480(13) 0.41600(9) 0.0262(3) Uani 1 1 d .
C10 C 0.91094(13) 0.08935(17) 0.56370(12) 0.0425(4) Uani 1 1 d .
H10A H 0.9266 0.0055 0.5961 0.051 Uiso 1 1 calc R
C11 C 0.98602(13) 0.18580(19) 0.56596(13) 0.0460(4) Uani 1 1 d .
H11A H 1.0536 0.1688 0.5992 0.055 Uiso 1 1 calc R
C12 C 0.96406(12) 0.31071(18) 0.51930(12) 0.0421(4) Uani 1 1 d .
H12A H 1.0169 0.3782 0.5217 0.051 Uiso 1 1 calc R
C13 C 0.86717(11) 0.33652(15) 0.47033(11) 0.0334(3) Uani 1 1 d .
H13A H 0.8536 0.4216 0.4390 0.040 Uiso 1 1 calc R
C14 C 0.69837(13) 0.50968(16) 0.23151(11) 0.0383(3) Uani 1 1 d .
H14A H 0.7197 0.4250 0.2028 0.058 Uiso 1 1 calc R
H14B H 0.7505 0.5804 0.2252 0.058 Uiso 1 1 calc R
H14C H 0.6306 0.5386 0.1981 0.058 Uiso 1 1 calc R
C15 C 0.55339(11) 0.69461(14) 0.34983(10) 0.0305(3) Uani 1 1 d .
C16 C 0.54832(13) 0.78206(16) 0.27133(11) 0.0397(3) Uani 1 1 d .
H16A H 0.6099 0.8063 0.2451 0.048 Uiso 1 1 calc R
C17 C 0.45286(15) 0.8333(2) 0.23198(12) 0.0508(4) Uani 1 1 d .
H17A H 0.4493 0.8938 0.1787 0.061 Uiso 1 1 calc R
C18 C 0.36164(14) 0.7979(2) 0.26890(12) 0.0514(5) Uani 1 1 d .
C19 C 0.36867(13) 0.7092(2) 0.34600(11) 0.0475(4) Uani 1 1 d .
H19A H 0.3069 0.6834 0.3713 0.057 Uiso 1 1 calc R
C20 C 0.46326(12) 0.65722(17) 0.38728(11) 0.0373(3) Uani 1 1 d .
H20A H 0.4666 0.5967 0.4405 0.045 Uiso 1 1 calc R
C21 C 0.25752(17) 0.8559(3) 0.22669(16) 0.0847(9) Uani 1 1 d .
H21A H 0.2499 0.8487 0.1563 0.127 Uiso 1 1 calc R
H21B H 0.2537 0.9517 0.2452 0.127 Uiso 1 1 calc R
H21C H 0.2014 0.8049 0.2512 0.127 Uiso 1 1 calc R

loop_
_atom_site_aniso_label
_atom_site_aniso_U_11
_atom_site_aniso_U_22
_atom_site_aniso_U_33
_atom_site_aniso_U_23
_atom_site_aniso_U_13
_atom_site_aniso_U_12
S1 0.03065(19) 0.02706(18) 0.02916(19) -0.00028(13) -0.00275(13) -0.00172(13)
O1 0.0493(6) 0.0437(6) 0.0254(5) -0.0008(4) -0.0047(4) 0.0016(5)
O2 0.0357(6) 0.0310(5) 0.0575(7) 0.0012(5) -0.0037(5) -0.0084(4)
N1 0.0286(6) 0.0250(6) 0.0290(6) 0.0036(4) 0.0036(4) -0.0011(4)
C1 0.0288(6) 0.0269(6) 0.0238(6) 0.0001(5) 0.0038(5) -0.0023(5)
C2 0.0313(7) 0.0380(8) 0.0341(7) 0.0027(6) 0.0000(6) -0.0056(6)
C3 0.0369(8) 0.0402(8) 0.0390(8) -0.0009(7) 0.0028(6) -0.0133(6)
C4 0.0364(7) 0.0297(7) 0.0296(7) -0.0029(5) 0.0098(6) -0.0052(6)
C5 0.0535(9) 0.0277(7) 0.0367(8) -0.0016(6) 0.0151(7) -0.0093(7)
C6 0.0567(10) 0.0269(7) 0.0379(8) 0.0045(6) 0.0126(7) 0.0033(7)
C7 0.0437(8) 0.0291(7) 0.0285(7) 0.0019(5) 0.0104(6) 0.0058(6)
C8 0.0325(7) 0.0272(6) 0.0239(6) -0.0010(5) 0.0077(5) 0.0031(5)
C9 0.0319(7) 0.0239(6) 0.0240(6) -0.0015(5) 0.0081(5) -0.0012(5)
C10 0.0496(9) 0.0392(8) 0.0390(8) 0.0098(7) 0.0066(7) 0.0155(7)
C11 0.0381(8) 0.0535(10) 0.0448(9) 0.0086(8) -0.0002(7) 0.0122(7)
C12 0.0324(8) 0.0467(9) 0.0456(9) 0.0055(7) -0.0007(7) -0.0001(7)
C13 0.0323(7) 0.0331(7) 0.0345(7) 0.0044(6) 0.0038(6) 0.0017(6)
C14 0.0480(9) 0.0355(8) 0.0351(8) 0.0023(6) 0.0187(7) -0.0008(7)
C15 0.0326(7) 0.0299(7) 0.0280(6) -0.0027(5) 0.0006(5) 0.0041(5)
C16 0.0409(8) 0.0399(8) 0.0384(8) 0.0071(6) 0.0063(6) 0.0062(7)
C17 0.0566(11) 0.0594(11) 0.0357(8) 0.0096(8) 0.0035(7) 0.0214(9)
C18 0.0436(9) 0.0772(13) 0.0317(8) -0.0093(8) -0.0019(7) 0.0235(9)
C19 0.0351(8) 0.0754(12) 0.0328(8) -0.0093(8) 0.0073(6) 0.0090(8)
C20 0.0363(8) 0.0483(9) 0.0277(7) -0.0022(6) 0.0063(6) 0.0050(7)
C21 0.0558(12) 0.147(3) 0.0486(12) 0.0024(13) -0.0048(10) 0.0497(15)

loop_
_atom_type_symbol
_atom_type_description
_atom_type_scat_dispersion_real
_atom_type_scat_dispersion_imag
_atom_type_scat_source
C C 0.0033 0.0016 'International Tables Vol C Tables 4.2.6.8 and 6.1.1.4'
H H 0.0000 0.0000 'International Tables Vol C Tables 4.2.6.8 and 6.1.1.4'
N N 0.0061 0.0033 'International Tables Vol C Tables 4.2.6.8 and 6.1.1.4'
O O 0.0106 0.0060 'International Tables Vol C Tables 4.2.6.8 and 6.1.1.4'
S S 0.1246 0.1234 'International Tables Vol C Tables 4.2.6.8 and 6.1.1.4'

loop_
_geom_angle_atom_site_label_1
_geom_angle_atom_site_label_2
_geom_angle_atom_site_label_3
_geom_angle
O2 S1 O1 120.08(7)
O2 S1 N1 106.06(6)
O1 S1 N1 106.61(6)
O2 S1 C15 108.09(7)
O1 S1 C15 108.63(7)
N1 S1 C15 106.63(6)
C1 N1 C14 115.99(11)
C1 N1 S1 117.01(9)
C14 N1 S1 116.08(9)
C2 C1 N1 126.07(13)
C2 C1 C9 110.43(12)
N1 C1 C9 123.39(11)
C1 C2 C3 109.94(13)
C1 C2 H2A 125.0
C3 C2 H2A 125.0
C2 C3 C4 102.98(12)
C2 C3 H3A 111.2
C4 C3 H3A 111.2
C2 C3 H3B 111.2
C4 C3 H3B 111.2
H3A C3 H3B 109.1
C9 C4 C5 121.31(14)
C9 C4 C3 109.73(12)
C5 C4 C3 128.95(13)
C6 C5 C4 119.25(14)
C6 C5 H5A 120.4
C4 C5 H5A 120.4
C5 C6 C7 121.39(14)
C5 C6 H6A 119.3
C7 C6 H6A 119.3
C6 C7 C10 121.26(14)
C6 C7 C8 120.14(14)
C10 C7 C8 118.60(14)
C13 C8 C9 124.64(12)
C13 C8 C7 118.42(13)
C9 C8 C7 116.94(13)
C4 C9 C8 120.97(13)
C4 C9 C1 106.90(12)
C8 C9 C1 132.12(12)
C11 C10 C7 121.47(14)
C11 C10 H10A 119.3
C7 C10 H10A 119.3
C10 C11 C12 120.09(15)
C10 C11 H11A 120.0
C12 C11 H11A 120.0
C13 C12 C11 120.74(16)
C13 C12 H12A 119.6
C11 C12 H12A 119.6
C12 C13 C8 120.68(14)
C12 C13 H13A 119.7
C8 C13 H13A 119.7
N1 C14 H14A 109.5
N1 C14 H14B 109.5
H14A C14 H14B 109.5
N1 C14 H14C 109.5
H14A C14 H14C 109.5
H14B C14 H14C 109.5
C20 C15 C16 120.46(14)
C20 C15 S1 119.58(11)
C16 C15 S1 119.87(11)
C17 C16 C15 119.26(15)
C17 C16 H16A 120.4
C15 C16 H16A 120.4
C16 C17 C18 121.18(16)
C16 C17 H17A 119.4
C18 C17 H17A 119.4
C19 C18 C17 118.38(15)
C19 C18 C21 120.58(18)
C17 C18 C21 121.03(19)
C18 C19 C20 121.68(16)
C18 C19 H19A 119.2
C20 C19 H19A 119.2
C19 C20 C15 119.02(15)
C19 C20 H20A 120.5
C15 C20 H20A 120.5
C18 C21 H21A 109.5
C18 C21 H21B 109.5
H21A C21 H21B 109.5
C18 C21 H21C 109.5
H21A C21 H21C 109.5
H21B C21 H21C 109.5

loop_
_geom_bond_atom_site_label_1
_geom_bond_atom_site_label_2
_geom_bond_distance
S1 O2 1.4280(11)
S1 O1 1.4319(11)
S1 N1 1.6401(12)
S1 C15 1.7566(14)
N1 C1 1.4347(16)
N1 C14 1.4746(18)
C1 C2 1.3340(19)
C1 C9 1.4733(18)
C2 C3 1.494(2)
C2 H2A 0.9500
C3 C4 1.499(2)
C3 H3A 0.9900
C3 H3B 0.9900
C4 C9 1.3827(18)
C4 C5 1.403(2)
C5 C6 1.364(2)
C5 H5A 0.9500
C6 C7 1.416(2)
C6 H6A 0.9500
C7 C10 1.417(2)
C7 C8 1.4304(19)
C8 C13 1.417(2)
C8 C9 1.4262(19)
C10 C11 1.355(2)
C10 H10A 0.9500
C11 C12 1.403(2)
C11 H11A 0.9500
C12 C13 1.371(2)
C12 H12A 0.9500
C13 H13A 0.9500
C14 H14A 0.9800
C14 H14B 0.9800
C14 H14C 0.9800
C15 C20 1.388(2)
C15 C16 1.390(2)
C16 C17 1.379(2)
C16 H16A 0.9500
C17 C18 1.393(3)
C17 H17A 0.9500
C18 C19 1.381(3)
C18 C21 1.510(2)
C19 C20 1.381(2)
C19 H19A 0.9500
C20 H20A 0.9500
C21 H21A 0.9800
C21 H21B 0.9800
C21 H21C 0.9800

loop_
_geom_torsion_atom_site_label_1
_geom_torsion_atom_site_label_2
_geom_torsion_atom_site_label_3
_geom_torsion_atom_site_label_4
_geom_torsion
O2 S1 N1 C1 165.43(10)
O1 S1 N1 C1 36.38(11)
C15 S1 N1 C1 -79.53(11)
O2 S1 N1 C14 -51.71(12)
O1 S1 N1 C14 179.23(10)
C15 S1 N1 C14 63.32(12)
C14 N1 C1 C2 -59.03(18)
S1 N1 C1 C2 83.86(16)
C14 N1 C1 C9 116.85(14)
S1 N1 C1 C9 -100.26(13)
N1 C1 C2 C3 176.59(13)
C9 C1 C2 C3 0.26(17)
C1 C2 C3 C4 -0.91(16)
C2 C3 C4 C9 1.27(16)
C2 C3 C4 C5 -177.51(14)
C9 C4 C5 C6 0.3(2)
C3 C4 C5 C6 178.96(15)
C4 C5 C6 C7 0.5(2)
C5 C6 C7 C10 179.72(15)
C5 C6 C7 C8 -0.5(2)
C6 C7 C8 C13 -179.95(13)
C10 C7 C8 C13 -0.2(2)
C6 C7 C8 C9 -0.33(19)
C10 C7 C8 C9 179.47(13)
C5 C4 C9 C8 -1.1(2)
C3 C4 C9 C8 179.96(12)
C5 C4 C9 C1 177.73(12)
C3 C4 C9 C1 -1.16(15)
C13 C8 C9 C4 -179.28(13)
C7 C8 C9 C4 1.13(18)
C13 C8 C9 C1 2.2(2)
C7 C8 C9 C1 -177.43(13)
C2 C1 C9 C4 0.58(16)
N1 C1 C9 C4 -175.87(12)
C2 C1 C9 C8 179.28(14)
N1 C1 C9 C8 2.8(2)
C6 C7 C10 C11 179.50(15)
C8 C7 C10 C11 -0.3(2)
C7 C10 C11 C12 0.6(3)
C10 C11 C12 C13 -0.6(3)
C11 C12 C13 C8 0.1(2)
C9 C8 C13 C12 -179.35(14)
C7 C8 C13 C12 0.2(2)
O2 S1 C15 C20 -154.87(12)
O1 S1 C15 C20 -23.07(14)
N1 S1 C15 C20 91.48(13)
O2 S1 C15 C16 28.51(14)
O1 S1 C15 C16 160.30(12)
N1 S1 C15 C16 -85.15(13)
C20 C15 C16 C17 1.1(2)
S1 C15 C16 C17 177.71(13)
C15 C16 C17 C18 -0.6(3)
C16 C17 C18 C19 -0.3(3)
C16 C17 C18 C21 179.0(2)
C17 C18 C19 C20 0.8(3)
C21 C18 C19 C20 -178.51(19)
C18 C19 C20 C15 -0.3(3)
C16 C15 C20 C19 -0.6(2)
S1 C15 C20 C19 -177.24(12)

loop_
_cod_related_entry_id
_cod_related_entry_database
_cod_related_entry_code
1 ChemSpider 30652061
